data_7241884
loop_
_publ_author_name
'Lu, Fangling'
'Zhang, Kan'
'Yao, Yanxiu'
'Yin, Ying'
'Chen, Jiafu'
'Zhang, Xinwei'
'Wang, Yin'
'Lu, Lijun'
'Gao, Ziwei'
'Lei, Aiwen'

_publ_section_title
;
 Electrochemical oxidative thiocyanation and amination of enaminones
 towards the synthesis of multi-substituted alkenes
;
_journal_issue 2
_journal_name_full 'Green Chemistry'
_journal_page_first 763
_journal_page_last 766
_journal_paper_doi 10.1039/D0GC03590D
_journal_volume 23
_journal_year 2021
_chemical_formula_sum 'C10 H7 I N2 O S'
_chemical_formula_weight 330.14
_space_group_IT_number 14
_space_group_name_Hall '-P 2ybc'
_space_group_name_H-M_alt 'P 1 21/c 1'
_symmetry_cell_setting monoclinic
_symmetry_space_group_name_H-M 'P 1 21/c 1'
_atom_sites_solution_hydrogens geom
_atom_sites_solution_primary direct
_atom_sites_solution_secondary difmap
_audit_creation_method SHELXL-97
_audit_update_record
;
2020-10-21 deposited with the CCDC.	2020-12-04 downloaded from the CCDC.
;
_cell_angle_alpha 90.00
_cell_angle_beta 95.823(2)
_cell_angle_gamma 90.00
_cell_formula_units_Z 4
_cell_length_a 7.7399(2)
_cell_length_b 13.3332(3)
_cell_length_c 10.8147(2)
_cell_measurement_reflns_used 10594
_cell_measurement_temperature 293(2)
_cell_measurement_theta_max 72
_cell_measurement_theta_min 2
_cell_volume 1110.29(4)
_computing_cell_refinement 'Bruker FRAMBO'
_computing_data_collection 'Bruker FRAMBO'
_computing_data_reduction 'Bruker SAINT'
_computing_molecular_graphics 'Bruker SHELXTL'
_computing_publication_material 'Bruker SHELXTL'
_computing_structure_refinement 'SHELXL-97 (Sheldrick, 1997)'
_computing_structure_solution 'SHELXS-97 (Sheldrick, 1990)'
_diffrn_ambient_temperature 293(2)
_diffrn_measured_fraction_theta_full 0.993
_diffrn_measured_fraction_theta_max 0.993
_diffrn_measurement_device_type 'multiwire proportional'
_diffrn_measurement_method 'phi and omega scans'
_diffrn_radiation_monochromator graphite
_diffrn_radiation_source 'fine-focus sealed tube'
_diffrn_radiation_type CuK\a
_diffrn_radiation_wavelength 1.54178
_diffrn_reflns_av_R_equivalents 0.1061
_diffrn_reflns_av_sigmaI/netI 0.0537
_diffrn_reflns_limit_h_max 8
_diffrn_reflns_limit_h_min -9
_diffrn_reflns_limit_k_max 16
_diffrn_reflns_limit_k_min -15
_diffrn_reflns_limit_l_max 13
_diffrn_reflns_limit_l_min -13
_diffrn_reflns_number 10304
_diffrn_reflns_theta_full 71.50
_diffrn_reflns_theta_max 71.50
_diffrn_reflns_theta_min 5.28
_exptl_absorpt_coefficient_mu 24.218
_exptl_crystal_density_diffrn 1.975
_exptl_crystal_density_method 'not measured'
_exptl_crystal_description block
_exptl_crystal_F_000 632
_refine_diff_density_max 2.812
_refine_diff_density_min -2.382
_refine_diff_density_rms 0.319
_refine_ls_extinction_method none
_refine_ls_goodness_of_fit_ref 1.043
_refine_ls_hydrogen_treatment mixed
_refine_ls_matrix_type full
_refine_ls_number_parameters 136
_refine_ls_number_reflns 2152
_refine_ls_number_restraints 0
_refine_ls_restrained_S_all 1.043
_refine_ls_R_factor_all 0.0639
_refine_ls_R_factor_gt 0.0623
_refine_ls_shift/su_max 0.001
_refine_ls_shift/su_mean 0.000
_refine_ls_structure_factor_coef Fsqd
_refine_ls_weighting_details 'calc w=1/[\s^2^(Fo^2^)+(0.1342P)^2^+0.3580P] where P=(Fo^2^+2Fc^2^)/3'
_refine_ls_weighting_scheme calc
_refine_ls_wR_factor_gt 0.1647
_refine_ls_wR_factor_ref 0.1679
_reflns_number_gt 2028
_reflns_number_total 2152
_reflns_threshold_expression >2sigma(I)
_cod_data_source_file d0gc03590d2.cif
_cod_data_source_block a
_cod_depositor_comments 'Adding full bibliography for 7241884.cif.'
_cod_original_sg_symbol_H-M P2(1)/c
_cod_database_code 7241884

loop_
_symmetry_equiv_pos_as_xyz
'x, y, z'
'-x, y+1/2, -z+1/2'
'-x, -y, -z'
'x, -y-1/2, z-1/2'

loop_
_atom_site_label
_atom_site_type_symbol
_atom_site_fract_x
_atom_site_fract_y
_atom_site_fract_z
_atom_site_U_iso_or_equiv
_atom_site_adp_type
_atom_site_occupancy
_atom_site_symmetry_multiplicity
_atom_site_calc_flag
_atom_site_refinement_flags
_atom_site_disorder_assembly
_atom_site_disorder_group
N2 N 0.8011(9) -0.1365(4) 0.8520(6) 0.0363(14) Uani 1 1 d . . .
H2A H 0.8684 -0.1696 0.8082 0.044 Uiso 1 1 calc R . .
H2B H 0.7257 -0.1676 0.8908 0.044 Uiso 1 1 calc R . .
I1 I 0.33074(5) 0.38282(2) 1.02103(3) 0.0219(2) Uani 1 1 d . . .
C5 C 0.6203(8) 0.1651(4) 0.8277(5) 0.0192(11) Uani 1 1 d . . .
H5A H 0.5930 0.1139 0.7707 0.023 Uiso 1 1 calc R . .
O1 O 1.0600(6) 0.1776(4) 0.7819(5) 0.0334(11) Uani 1 1 d . . .
C7 C 0.9380(8) 0.1298(4) 0.8156(5) 0.0182(12) Uani 1 1 d . . .
C2 C 0.7007(8) 0.3173(4) 0.9991(5) 0.0194(11) Uani 1 1 d . . .
H2C H 0.7270 0.3674 1.0579 0.023 Uiso 1 1 calc R . .
C1 C 0.5302(7) 0.2979(4) 0.9551(5) 0.0150(10) Uani 1 1 d . . .
C6 C 0.4870(8) 0.2217(4) 0.8698(5) 0.0183(11) Uani 1 1 d . . .
H6A H 0.3716 0.2088 0.8416 0.022 Uiso 1 1 calc R . .
C4 C 0.7925(7) 0.1833(4) 0.8688(4) 0.0152(10) Uani 1 1 d . . .
C3 C 0.8328(8) 0.2610(4) 0.9545(5) 0.0165(10) Uani 1 1 d . . .
H3A H 0.9482 0.2750 0.9816 0.020 Uiso 1 1 calc R . .
C10 C 1.2543(9) -0.0514(5) 0.8013(6) 0.0258(13) Uani 1 1 d . . .
C9 C 0.8137(8) -0.0386(4) 0.8596(5) 0.0216(12) Uani 1 1 d . . .
H9A H 0.7379 -0.0064 0.9081 0.026 Uiso 1 1 calc R . .
N1 N 1.3829(10) -0.0635(8) 0.8607(8) 0.058(2) Uani 1 1 d . . .
S1 S 1.0672(2) -0.03694(11) 0.70532(13) 0.0236(4) Uani 1 1 d . . .
C8 C 0.9265(7) 0.0216(4) 0.8036(5) 0.0169(11) Uani 1 1 d . . .

loop_
_atom_site_aniso_label
_atom_site_aniso_U_11
_atom_site_aniso_U_22
_atom_site_aniso_U_33
_atom_site_aniso_U_23
_atom_site_aniso_U_13
_atom_site_aniso_U_12
N2 0.048(4) 0.010(2) 0.054(4) 0.005(2) 0.024(3) -0.005(3)
I1 0.0216(4) 0.0120(3) 0.0329(3) -0.00358(10) 0.0069(2) 0.00316(10)
C5 0.022(3) 0.015(3) 0.021(2) -0.0050(18) 0.000(2) -0.001(2)
O1 0.030(3) 0.016(2) 0.058(3) -0.006(2) 0.025(2) -0.0084(19)
C7 0.021(3) 0.011(3) 0.023(3) -0.0022(18) 0.002(2) -0.001(2)
C2 0.029(3) 0.005(2) 0.023(2) -0.0066(19) 0.000(2) -0.004(2)
C1 0.019(3) 0.006(2) 0.021(2) 0.0003(17) 0.0062(19) 0.0029(19)
C6 0.019(3) 0.012(3) 0.022(2) -0.0011(19) -0.002(2) -0.002(2)
C4 0.023(3) 0.004(2) 0.019(2) 0.0015(17) 0.0041(19) -0.002(2)
C3 0.020(3) 0.005(2) 0.024(2) -0.0030(18) -0.002(2) -0.003(2)
C10 0.026(4) 0.021(3) 0.032(3) 0.003(2) 0.010(3) 0.001(3)
C9 0.027(3) 0.010(3) 0.028(3) 0.0007(19) 0.006(2) 0.002(2)
N1 0.036(4) 0.078(6) 0.059(4) 0.010(4) 0.004(3) 0.008(4)
S1 0.0268(8) 0.0188(7) 0.0267(6) -0.0098(5) 0.0091(5) 0.0017(5)
C8 0.019(3) 0.008(3) 0.024(2) -0.0044(18) 0.006(2) 0.002(2)

loop_
_atom_type_symbol
_atom_type_description
_atom_type_scat_dispersion_real
_atom_type_scat_dispersion_imag
_atom_type_scat_source
C C 0.0181 0.0091 'International Tables Vol C Tables 4.2.6.8 and 6.1.1.4'
H H 0.0000 0.0000 'International Tables Vol C Tables 4.2.6.8 and 6.1.1.4'
N N 0.0311 0.0180 'International Tables Vol C Tables 4.2.6.8 and 6.1.1.4'
O O 0.0492 0.0322 'International Tables Vol C Tables 4.2.6.8 and 6.1.1.4'
S S 0.3331 0.5567 'International Tables Vol C Tables 4.2.6.8 and 6.1.1.4'
I I -0.3257 6.8362 'International Tables Vol C Tables 4.2.6.8 and 6.1.1.4'

loop_
_geom_angle_atom_site_label_1
_geom_angle_atom_site_label_2
_geom_angle_atom_site_label_3
_geom_angle
_geom_angle_site_symmetry_1
_geom_angle_site_symmetry_3
_geom_angle_publ_flag
C4 C5 C6 121.5(5) . . ?
O1 C7 C8 122.2(6) . . ?
O1 C7 C4 119.9(5) . . ?
C8 C7 C4 117.9(5) . . ?
C1 C2 C3 119.2(5) . . ?
C2 C1 C6 121.5(5) . . ?
C2 C1 I1 119.5(4) . . ?
C6 C1 I1 119.0(4) . . ?
C1 C6 C5 118.5(5) . . ?
C5 C4 C3 119.0(5) . . ?
C5 C4 C7 122.0(5) . . ?
C3 C4 C7 118.7(5) . . ?
C2 C3 C4 120.3(5) . . ?
N1 C10 S1 176.5(7) . . ?
N2 C9 C8 127.0(6) . . ?
C10 S1 C8 102.7(3) . . ?
C9 C8 C7 125.3(6) . . ?
C9 C8 S1 117.6(4) . . ?
C7 C8 S1 117.0(5) . . ?

loop_
_geom_bond_atom_site_label_1
_geom_bond_atom_site_label_2
_geom_bond_distance
_geom_bond_site_symmetry_2
_geom_bond_publ_flag
N2 C9 1.311(8) . ?
I1 C1 2.097(5) . ?
C5 C4 1.383(8) . ?
C5 C6 1.391(8) . ?
O1 C7 1.225(8) . ?
C7 C8 1.451(8) . ?
C7 C4 1.497(8) . ?
C2 C1 1.381(8) . ?
C2 C3 1.394(9) . ?
C1 C6 1.390(7) . ?
C4 C3 1.403(7) . ?
C10 N1 1.140(10) . ?
C10 S1 1.705(7) . ?
C9 C8 1.371(9) . ?
S1 C8 1.777(5) . ?
